data_7028274
loop_
_publ_author_name
'Kelley, Matthew R.'
'Rohde, Jan-Uwe'

_publ_section_title
;
 Formation and reactivity of an (alkene)peroxoiridium(III) intermediate
 supported by an amidinato ligand.
;
_journal_issue 2
_journal_name_full 'Dalton transactions (Cambridge, England : 2003)'
_journal_page_first 527
_journal_page_last 537
_journal_paper_doi 10.1039/c3dt52283k
_journal_volume 43
_journal_year 2014
_chemical_formula_iupac '[Ir (C14 H13 N2) (C8 H12)]'
_chemical_formula_moiety 'C22 H25 Ir N2'
_chemical_formula_structural '(Ir (C14 H13 N2) (C8 H12))'
_chemical_formula_sum 'C22 H25 Ir N2'
_chemical_formula_weight 509.64
_chemical_name_systematic
; 
(\h^4^-Cyclooctadiene)(<i>N</i>,<i>N'</i>-diphenylacetamidinato-
\k^2^<i>N</i>,<i>N'</i>)iridium(I)
;
_chemical_properties_physical air-sensitive
_space_group_IT_number 2
_symmetry_cell_setting triclinic
_symmetry_Int_Tables_number 2
_symmetry_space_group_name_Hall '-P 1'
_symmetry_space_group_name_H-M 'P -1'
_atom_sites_solution_hydrogens mixed
_atom_sites_solution_primary direct
_atom_sites_solution_secondary difmap
_audit_creation_method SHELXL-97
_cell_angle_alpha 80.122(5)
_cell_angle_beta 86.130(5)
_cell_angle_gamma 89.199(5)
_cell_formula_units_Z 4
_cell_length_a 11.4490(12)
_cell_length_b 11.5722(13)
_cell_length_c 14.0712(15)
_cell_measurement_reflns_used 6509
_cell_measurement_temperature 190(2)
_cell_measurement_theta_max 25.35
_cell_measurement_theta_min 2.50
_cell_volume 1832.5(3)
_computing_cell_refinement 'HKL-2000 (Otwinowski & Minor, 1997)'
_computing_data_collection 'Collect (Nonius BV, 1997-2000)'
_computing_data_reduction 'HKL-2000 (Otwinowski & Minor, 1997)'
_computing_molecular_graphics 'Diamond 3.2 (Crystal Impact, 1997-2012)'
_computing_publication_material 'SHELXTL v6.1 (Bruker AXS, 2001)'
_computing_structure_refinement 'SHELXTL v6.1 (Bruker AXS, 2001)'
_computing_structure_solution 'SHELXTL v6.1 (Bruker AXS, 2001)'
_diffrn_ambient_temperature 190(2)
_diffrn_detector_area_resol_mean 9
_diffrn_measured_fraction_theta_full 0.993
_diffrn_measured_fraction_theta_max 0.993
_diffrn_measurement_device_type 'Nonius KappaCCD diffractometer'
_diffrn_measurement_method 'area detector, \w scans'
_diffrn_radiation_monochromator graphite
_diffrn_radiation_source 'fine-focus sealed x-ray tube'
_diffrn_radiation_type MoK\a
_diffrn_radiation_wavelength 0.71073
_diffrn_reflns_av_R_equivalents 0.0509
_diffrn_reflns_av_sigmaI/netI 0.0729
_diffrn_reflns_limit_h_max 13
_diffrn_reflns_limit_h_min -13
_diffrn_reflns_limit_k_max 12
_diffrn_reflns_limit_k_min -13
_diffrn_reflns_limit_l_max 16
_diffrn_reflns_limit_l_min -16
_diffrn_reflns_number 12060
_diffrn_reflns_theta_full 25.37
_diffrn_reflns_theta_max 25.37
_diffrn_reflns_theta_min 2.50
_diffrn_standards_number 0
_exptl_absorpt_coefficient_mu 7.292
_exptl_absorpt_correction_T_max 0.9473
_exptl_absorpt_correction_T_min 0.2435
_exptl_absorpt_correction_type multi-scan
_exptl_absorpt_process_details 'HKL-2000 (Otwinowski & Minor, 1997)'
_exptl_crystal_colour orange
_exptl_crystal_density_diffrn 1.847
_exptl_crystal_density_method 'not measured'
_exptl_crystal_description blade
_exptl_crystal_F_000 992
_exptl_crystal_recrystallization_method
;
n-pentane, -15 deg C
;
_exptl_crystal_size_max 0.27
_exptl_crystal_size_mid 0.07
_exptl_crystal_size_min 0.01
_refine_diff_density_max 3.053
_refine_diff_density_min -1.695
_refine_diff_density_rms 0.195
_refine_ls_extinction_method none
_refine_ls_goodness_of_fit_ref 1.027
_refine_ls_hydrogen_treatment mixed
_refine_ls_matrix_type full
_refine_ls_number_parameters 477
_refine_ls_number_reflns 6661
_refine_ls_number_restraints 8
_refine_ls_restrained_S_all 1.026
_refine_ls_R_factor_all 0.0699
_refine_ls_R_factor_gt 0.0392
_refine_ls_shift/su_max 0.002
_refine_ls_shift/su_mean 0.000
_refine_ls_structure_factor_coef Fsqd
_refine_ls_weighting_details 'calc w=1/[\s^2^(Fo^2^)+(0.0419P)^2^+1.3078P] where P=(Fo^2^+2Fc^2^)/3'
_refine_ls_weighting_scheme calc
_refine_ls_wR_factor_gt 0.0830
_refine_ls_wR_factor_ref 0.0969
_reflns_number_gt 4770
_reflns_number_total 6661
_reflns_threshold_expression I>2\s(I)
_cod_data_source_file c3dt52283k.txt
_cod_data_source_block roh133
_cod_database_code 7028274

loop_
_symmetry_equiv_pos_as_xyz
'x, y, z'
'-x, -y, -z'

loop_
_atom_site_label
_atom_site_type_symbol
_atom_site_fract_x
_atom_site_fract_y
_atom_site_fract_z
_atom_site_U_iso_or_equiv
_atom_site_adp_type
_atom_site_occupancy
_atom_site_symmetry_multiplicity
_atom_site_calc_flag
_atom_site_refinement_flags
Ir1 Ir 0.77985(3) 0.77978(3) 0.75285(2) 0.02344(11) Uani 1 1 d .
Ir2 Ir 0.24495(3) 0.71859(3) 0.25475(2) 0.02305(11) Uani 1 1 d .
N1 N 0.9579(5) 0.7711(6) 0.7791(5) 0.0285(16) Uani 1 1 d .
N2 N 0.8281(5) 0.6675(7) 0.8755(5) 0.0303(17) Uani 1 1 d .
N3 N 0.4274(5) 0.7260(6) 0.2271(5) 0.0269(16) Uani 1 1 d .
N4 N 0.3095(5) 0.8299(6) 0.1313(5) 0.0290(17) Uani 1 1 d .
C1 C 0.9416(7) 0.6964(7) 0.8612(6) 0.0248(19) Uani 1 1 d .
C2 C 1.0647(6) 0.8066(8) 0.7301(6) 0.0251(19) Uani 1 1 d .
C3 C 1.0720(7) 0.9187(7) 0.6751(6) 0.0263(19) Uani 1 1 d .
H3 H 1.0055 0.9688 0.6734 0.032 Uiso 1 1 calc R
C4 C 1.1744(7) 0.9580(8) 0.6230(6) 0.033(2) Uani 1 1 d .
H4 H 1.1771 1.0351 0.5864 0.039 Uiso 1 1 calc R
C5 C 1.2721(8) 0.8886(8) 0.6229(6) 0.035(2) Uani 1 1 d .
H5 H 1.3426 0.9172 0.5877 0.042 Uiso 1 1 calc R
C6 C 1.2658(7) 0.7739(8) 0.6761(6) 0.032(2) Uani 1 1 d .
H6 H 1.3319 0.7234 0.6758 0.038 Uiso 1 1 calc R
C7 C 1.1624(7) 0.7340(8) 0.7294(6) 0.029(2) Uani 1 1 d .
H7 H 1.1589 0.6567 0.7655 0.035 Uiso 1 1 calc R
C8 C 0.7692(7) 0.5943(8) 0.9547(6) 0.0248(19) Uani 1 1 d .
C9 C 0.7017(7) 0.5040(7) 0.9347(6) 0.030(2) Uani 1 1 d .
H9 H 0.7004 0.4909 0.8699 0.036 Uiso 1 1 calc R
C10 C 0.6362(7) 0.4328(7) 1.0070(7) 0.035(2) Uani 1 1 d .
H10 H 0.5894 0.3720 0.9920 0.041 Uiso 1 1 calc R
C11 C 0.6393(7) 0.4507(8) 1.1012(7) 0.035(2) Uani 1 1 d .
H11 H 0.5943 0.4021 1.1514 0.042 Uiso 1 1 calc R
C12 C 0.7066(7) 0.5381(8) 1.1228(6) 0.031(2) Uani 1 1 d .
H12 H 0.7100 0.5484 1.1881 0.037 Uiso 1 1 calc R
C13 C 0.7700(7) 0.6117(7) 1.0500(6) 0.0273(19) Uani 1 1 d .
H13 H 0.8141 0.6742 1.0652 0.033 Uiso 1 1 calc R
C14 C 1.0323(7) 0.6537(8) 0.9318(6) 0.032(2) Uani 1 1 d .
H14A H 1.0650 0.5791 0.9183 0.048 Uiso 1 1 calc R
H14B H 0.9959 0.6424 0.9978 0.048 Uiso 1 1 calc R
H14C H 1.0950 0.7119 0.9254 0.048 Uiso 1 1 calc R
C15 C 0.7846(7) 0.8501(8) 0.6047(6) 0.0243(19) Uani 1 1 d D
H15 H 0.867(6) 0.852(7) 0.581(6) 0.029 Uiso 1 1 d D
C16 C 0.7520(7) 0.9409(8) 0.6585(6) 0.0276(19) Uani 1 1 d D
H16 H 0.819(7) 0.999(7) 0.666(6) 0.033 Uiso 1 1 d D
C17 C 0.6265(7) 0.9880(8) 0.6668(7) 0.036(2) Uani 1 1 d .
H17A H 0.6283 1.0733 0.6678 0.043 Uiso 1 1 calc R
H17B H 0.5850 0.9759 0.6097 0.043 Uiso 1 1 calc R
C18 C 0.5606(7) 0.9251(9) 0.7589(7) 0.039(2) Uani 1 1 d .
H18A H 0.5732 0.9676 0.8127 0.047 Uiso 1 1 calc R
H18B H 0.4757 0.9266 0.7493 0.047 Uiso 1 1 calc R
C19 C 0.5997(7) 0.7998(9) 0.7861(7) 0.032(2) Uani 1 1 d D
H19 H 0.588(7) 0.763(8) 0.857(6) 0.039 Uiso 1 1 d D
C20 C 0.6161(7) 0.7182(8) 0.7237(6) 0.028(2) Uani 1 1 d D
H20 H 0.612(7) 0.638(7) 0.750(6) 0.034 Uiso 1 1 d D
C21 C 0.5909(7) 0.7463(8) 0.6165(6) 0.034(2) Uani 1 1 d .
H21A H 0.5596 0.6756 0.5963 0.041 Uiso 1 1 calc R
H21B H 0.5309 0.8088 0.6070 0.041 Uiso 1 1 calc R
C22 C 0.7016(7) 0.7862(8) 0.5542(6) 0.034(2) Uani 1 1 d .
H22A H 0.7420 0.7167 0.5349 0.041 Uiso 1 1 calc R
H22B H 0.6797 0.8382 0.4946 0.041 Uiso 1 1 calc R
C23 C 0.4211(7) 0.8001(7) 0.1436(6) 0.0242(18) Uani 1 1 d .
C24 C 0.5272(6) 0.6874(7) 0.2743(6) 0.0234(18) Uani 1 1 d .
C25 C 0.5241(7) 0.5777(7) 0.3332(6) 0.0283(19) Uani 1 1 d .
H25 H 0.4551 0.5317 0.3389 0.034 Uiso 1 1 calc R
C26 C 0.6207(7) 0.5337(8) 0.3843(6) 0.029(2) Uani 1 1 d .
H26 H 0.6166 0.4587 0.4244 0.035 Uiso 1 1 calc R
C27 C 0.7207(7) 0.5984(8) 0.3764(6) 0.029(2) Uani 1 1 d .
H27 H 0.7877 0.5674 0.4085 0.035 Uiso 1 1 calc R
C28 C 0.7238(7) 0.7108(8) 0.3208(6) 0.033(2) Uani 1 1 d .
H28 H 0.7926 0.7568 0.3165 0.039 Uiso 1 1 calc R
C29 C 0.6277(7) 0.7558(8) 0.2719(6) 0.030(2) Uani 1 1 d .
H29 H 0.6300 0.8336 0.2366 0.036 Uiso 1 1 calc R
C30 C 0.2624(7) 0.9043(7) 0.0514(6) 0.0241(18) Uani 1 1 d .
C31 C 0.1925(7) 0.9971(8) 0.0697(6) 0.031(2) Uani 1 1 d .
H31 H 0.1816 1.0131 0.1337 0.037 Uiso 1 1 calc R
C32 C 0.1385(8) 1.0668(8) -0.0042(7) 0.038(2) Uani 1 1 d .
H32 H 0.0896 1.1299 0.0090 0.046 Uiso 1 1 calc R
C33 C 0.1561(7) 1.0441(9) -0.0986(7) 0.037(2) Uani 1 1 d .
H33 H 0.1192 1.0918 -0.1499 0.045 Uiso 1 1 calc R
C34 C 0.2269(7) 0.9527(8) -0.1165(6) 0.034(2) Uani 1 1 d .
H34 H 0.2406 0.9382 -0.1808 0.041 Uiso 1 1 calc R
C35 C 0.2779(7) 0.8823(7) -0.0423(6) 0.0277(19) Uani 1 1 d .
H35 H 0.3246 0.8175 -0.0552 0.033 Uiso 1 1 calc R
C36 C 0.5230(7) 0.8429(8) 0.0732(6) 0.032(2) Uani 1 1 d .
H36A H 0.4964 0.8591 0.0074 0.048 Uiso 1 1 calc R
H36B H 0.5842 0.7825 0.0769 0.048 Uiso 1 1 calc R
H36C H 0.5545 0.9148 0.0895 0.048 Uiso 1 1 calc R
C37 C 0.2262(7) 0.6512(8) 0.4032(6) 0.028(2) Uani 1 1 d D
H37 H 0.298(7) 0.651(8) 0.427(6) 0.033 Uiso 1 1 d D
C38 C 0.2050(7) 0.5592(8) 0.3515(6) 0.031(2) Uani 1 1 d D
H38 H 0.276(7) 0.510(8) 0.350(6) 0.037 Uiso 1 1 d D
C39 C 0.0845(7) 0.5097(8) 0.3431(7) 0.037(2) Uani 1 1 d .
H39A H 0.0323 0.5216 0.3996 0.044 Uiso 1 1 calc R
H39B H 0.0909 0.4244 0.3428 0.044 Uiso 1 1 calc R
C40 C 0.0321(8) 0.5703(9) 0.2500(7) 0.043(3) Uani 1 1 d .
H40A H 0.0555 0.5266 0.1971 0.052 Uiso 1 1 calc R
H40B H -0.0543 0.5681 0.2594 0.052 Uiso 1 1 calc R
C41 C 0.0717(7) 0.6972(8) 0.2208(6) 0.030(2) Uani 1 1 d D
H41 H 0.063(7) 0.718(8) 0.153(6) 0.036 Uiso 1 1 d D
C42 C 0.0724(7) 0.7790(8) 0.2851(6) 0.0263(19) Uani 1 1 d D
H42 H 0.072(7) 0.860(7) 0.243(6) 0.032 Uiso 1 1 d D
C43 C 0.0300(7) 0.7540(8) 0.3901(6) 0.032(2) Uani 1 1 d .
H43A H -0.0296 0.6912 0.4003 0.039 Uiso 1 1 calc R
H43B H -0.0071 0.8253 0.4088 0.039 Uiso 1 1 calc R
C44 C 0.1326(7) 0.7155(9) 0.4545(6) 0.037(2) Uani 1 1 d .
H44A H 0.1673 0.7855 0.4732 0.044 Uiso 1 1 calc R
H44B H 0.1025 0.6637 0.5143 0.044 Uiso 1 1 calc R

loop_
_atom_site_aniso_label
_atom_site_aniso_U_11
_atom_site_aniso_U_22
_atom_site_aniso_U_33
_atom_site_aniso_U_23
_atom_site_aniso_U_13
_atom_site_aniso_U_12
Ir1 0.02224(18) 0.0245(2) 0.0225(2) -0.00152(16) 0.00040(13) -0.00202(13)
Ir2 0.02087(18) 0.0240(2) 0.0231(2) -0.00098(15) -0.00100(13) -0.00066(13)
N1 0.021(4) 0.028(4) 0.033(4) 0.005(4) -0.003(3) -0.002(3)
N2 0.018(3) 0.042(5) 0.031(4) -0.003(4) -0.008(3) -0.004(3)
N3 0.020(3) 0.031(4) 0.027(4) 0.005(3) -0.006(3) 0.002(3)
N4 0.013(3) 0.034(4) 0.037(4) 0.001(4) 0.002(3) 0.005(3)
C1 0.022(4) 0.027(5) 0.026(5) -0.007(4) -0.006(3) 0.004(3)
C2 0.017(4) 0.040(5) 0.017(4) -0.002(4) -0.002(3) -0.004(4)
C3 0.024(4) 0.023(5) 0.030(5) 0.002(4) -0.004(4) -0.001(3)
C4 0.028(5) 0.033(5) 0.031(5) 0.013(4) -0.008(4) -0.007(4)
C5 0.037(5) 0.037(6) 0.029(5) 0.003(4) -0.007(4) -0.006(4)
C6 0.022(4) 0.034(5) 0.040(6) -0.008(5) 0.005(4) 0.002(4)
C7 0.030(5) 0.028(5) 0.031(5) -0.009(4) 0.003(4) -0.001(4)
C8 0.022(4) 0.031(5) 0.019(4) 0.004(4) -0.002(3) 0.000(4)
C9 0.034(5) 0.024(5) 0.030(5) 0.002(4) -0.007(4) 0.003(4)
C10 0.033(5) 0.019(5) 0.049(6) 0.003(4) -0.006(4) -0.005(4)
C11 0.027(5) 0.032(5) 0.040(6) 0.007(4) 0.002(4) 0.004(4)
C12 0.040(5) 0.037(6) 0.014(4) -0.002(4) 0.007(4) 0.003(4)
C13 0.028(4) 0.026(5) 0.030(5) -0.010(4) -0.005(4) 0.003(4)
C14 0.026(4) 0.040(6) 0.029(5) 0.000(4) -0.003(4) -0.005(4)
C15 0.022(4) 0.036(5) 0.014(4) -0.004(4) 0.002(3) -0.005(4)
C16 0.022(4) 0.033(5) 0.027(5) -0.003(4) 0.001(3) -0.013(4)
C17 0.037(5) 0.025(5) 0.051(6) -0.018(5) -0.010(4) 0.007(4)
C18 0.024(5) 0.047(6) 0.048(6) -0.014(5) -0.004(4) 0.012(4)
C19 0.022(4) 0.044(6) 0.030(5) -0.005(5) -0.001(4) -0.004(4)
C20 0.020(4) 0.033(5) 0.032(5) -0.002(4) -0.008(4) 0.008(4)
C21 0.025(4) 0.034(5) 0.042(6) -0.004(4) -0.006(4) -0.007(4)
C22 0.039(5) 0.034(5) 0.028(5) -0.002(4) 0.004(4) -0.005(4)
C23 0.024(4) 0.022(5) 0.027(5) -0.005(4) 0.002(3) -0.005(3)
C24 0.017(4) 0.033(5) 0.020(4) -0.001(4) -0.005(3) 0.006(3)
C25 0.020(4) 0.025(5) 0.037(5) 0.002(4) -0.003(4) -0.003(3)
C26 0.032(5) 0.029(5) 0.025(5) 0.001(4) -0.002(4) 0.010(4)
C27 0.025(4) 0.034(5) 0.030(5) -0.004(4) -0.011(4) 0.009(4)
C28 0.029(5) 0.038(6) 0.031(5) -0.003(4) -0.007(4) -0.009(4)
C29 0.022(4) 0.031(5) 0.035(5) 0.000(4) -0.004(4) 0.000(4)
C30 0.028(4) 0.015(4) 0.027(5) 0.005(4) -0.006(4) -0.007(3)
C31 0.031(5) 0.033(5) 0.028(5) -0.003(4) -0.003(4) -0.001(4)
C32 0.039(5) 0.024(5) 0.049(6) 0.007(4) -0.009(4) 0.003(4)
C33 0.034(5) 0.043(6) 0.033(5) 0.005(5) -0.015(4) -0.006(4)
C34 0.037(5) 0.040(6) 0.024(5) -0.003(4) -0.004(4) -0.004(4)
C35 0.034(5) 0.020(5) 0.028(5) 0.000(4) -0.003(4) -0.001(4)
C36 0.023(4) 0.034(5) 0.038(5) -0.004(4) -0.001(4) -0.003(4)
C37 0.025(4) 0.032(5) 0.022(5) 0.009(4) -0.001(4) -0.009(4)
C38 0.030(5) 0.031(5) 0.030(5) -0.002(4) 0.003(4) 0.000(4)
C39 0.034(5) 0.028(5) 0.047(6) -0.006(5) 0.013(4) -0.011(4)
C40 0.026(5) 0.054(7) 0.052(6) -0.015(6) 0.004(4) -0.007(4)
C41 0.020(4) 0.040(6) 0.027(5) -0.003(4) -0.002(4) 0.001(4)
C42 0.017(4) 0.036(5) 0.026(5) -0.006(4) -0.003(3) 0.001(4)
C43 0.030(5) 0.026(5) 0.042(6) -0.010(4) 0.007(4) 0.002(4)
C44 0.035(5) 0.049(6) 0.030(5) -0.013(5) -0.006(4) -0.002(4)

loop_
_atom_type_symbol
_atom_type_description
_atom_type_scat_dispersion_real
_atom_type_scat_dispersion_imag
_atom_type_scat_source
C C 0.0033 0.0016 'International Tables Vol C Tables 4.2.6.8 and 6.1.1.4'
H H 0.0000 0.0000 'International Tables Vol C Tables 4.2.6.8 and 6.1.1.4'
N N 0.0061 0.0033 'International Tables Vol C Tables 4.2.6.8 and 6.1.1.4'
Ir Ir -1.4442 7.9887 'International Tables Vol C Tables 4.2.6.8 and 6.1.1.4'

loop_
_geom_angle_atom_site_label_1
_geom_angle_atom_site_label_2
_geom_angle_atom_site_label_3
_geom_angle
N2 Ir1 N1 62.7(3)
N2 Ir1 C15 156.0(3)
N1 Ir1 C15 102.0(3)
N2 Ir1 C19 101.3(3)
N1 Ir1 C19 156.1(3)
C15 Ir1 C19 98.4(3)
N2 Ir1 C20 105.2(3)
N1 Ir1 C20 157.1(3)
C15 Ir1 C20 82.1(3)
C19 Ir1 C20 38.8(3)
N2 Ir1 C16 158.3(3)
N1 Ir1 C16 107.2(3)
C15 Ir1 C16 39.5(3)
C19 Ir1 C16 81.2(3)
C20 Ir1 C16 90.3(3)
N4 Ir2 C37 156.0(3)
N4 Ir2 C41 100.8(3)
C37 Ir2 C41 98.5(3)
N4 Ir2 N3 62.8(2)
C37 Ir2 N3 102.7(3)
C41 Ir2 N3 155.0(3)
N4 Ir2 C42 105.6(3)
C37 Ir2 C42 81.0(3)
C41 Ir2 C42 39.2(3)
N3 Ir2 C42 158.1(3)
N4 Ir2 C38 159.1(3)
C37 Ir2 C38 39.2(3)
C41 Ir2 C38 81.1(3)
N3 Ir2 C38 107.6(3)
C42 Ir2 C38 89.1(3)
C1 N1 C2 127.0(7)
C1 N1 Ir1 93.9(5)
C2 N1 Ir1 138.4(5)
C1 N2 C8 129.4(7)
C1 N2 Ir1 94.1(5)
C8 N2 Ir1 136.1(5)
C23 N3 C24 127.8(7)
C23 N3 Ir2 93.4(5)
C24 N3 Ir2 138.3(6)
C23 N4 C30 128.1(7)
C23 N4 Ir2 94.5(5)
C30 N4 Ir2 137.0(5)
N1 C1 N2 109.2(7)
N1 C1 C14 126.8(7)
N2 C1 C14 123.9(8)
C7 C2 C3 118.3(7)
C7 C2 N1 123.4(8)
C3 C2 N1 118.2(7)
C4 C3 C2 121.0(8)
C4 C3 H3 119.5
C2 C3 H3 119.5
C5 C4 C3 121.5(8)
C5 C4 H4 119.2
C3 C4 H4 119.2
C4 C5 C6 118.5(8)
C4 C5 H5 120.8
C6 C5 H5 120.8
C7 C6 C5 120.1(8)
C7 C6 H6 119.9
C5 C6 H6 119.9
C2 C7 C6 120.5(8)
C2 C7 H7 119.7
C6 C7 H7 119.7
C9 C8 C13 118.4(8)
C9 C8 N2 117.6(7)
C13 C8 N2 123.9(8)
C10 C9 C8 121.3(8)
C10 C9 H9 119.4
C8 C9 H9 119.4
C9 C10 C11 119.4(8)
C9 C10 H10 120.3
C11 C10 H10 120.3
C12 C11 C10 120.3(9)
C12 C11 H11 119.8
C10 C11 H11 119.8
C11 C12 C13 120.4(8)
C11 C12 H12 119.8
C13 C12 H12 119.8
C12 C13 C8 120.2(8)
C12 C13 H13 119.9
C8 C13 H13 119.9
C1 C14 H14A 109.5
C1 C14 H14B 109.5
H14A C14 H14B 109.5
C1 C14 H14C 109.5
H14A C14 H14C 109.5
H14B C14 H14C 109.5
C16 C15 C22 125.0(7)
C16 C15 Ir1 71.3(5)
C22 C15 Ir1 110.7(6)
C16 C15 H15 113(5)
C22 C15 H15 118(5)
Ir1 C15 H15 106(5)
C15 C16 C17 122.8(7)
C15 C16 Ir1 69.2(5)
C17 C16 Ir1 113.8(6)
C15 C16 H16 116(4)
C17 C16 H16 116(4)
Ir1 C16 H16 108(5)
C18 C17 C16 110.5(7)
C18 C17 H17A 109.6
C16 C17 H17A 109.6
C18 C17 H17B 109.6
C16 C17 H17B 109.6
H17A C17 H17B 108.1
C19 C18 C17 112.3(7)
C19 C18 H18A 109.1
C17 C18 H18A 109.1
C19 C18 H18B 109.1
C17 C18 H18B 109.1
H18A C18 H18B 107.9
C20 C19 C18 126.2(8)
C20 C19 Ir1 70.7(5)
C18 C19 Ir1 111.9(6)
C20 C19 H19 114(5)
C18 C19 H19 117(5)
Ir1 C19 H19 104(5)
C19 C20 C21 122.8(8)
C19 C20 Ir1 70.5(5)
C21 C20 Ir1 113.4(6)
C19 C20 H20 119(5)
C21 C20 H20 113(5)
Ir1 C20 H20 108(5)
C22 C21 C20 110.8(7)
C22 C21 H21A 109.5
C20 C21 H21A 109.5
C22 C21 H21B 109.5
C20 C21 H21B 109.5
H21A C21 H21B 108.1
C15 C22 C21 113.0(7)
C15 C22 H22A 109.0
C21 C22 H22A 109.0
C15 C22 H22B 109.0
C21 C22 H22B 109.0
H22A C22 H22B 107.8
N4 C23 N3 109.1(7)
N4 C23 C36 124.9(8)
N3 C23 C36 126.0(7)
N3 C24 C25 118.1(7)
N3 C24 C29 123.9(8)
C25 C24 C29 117.9(7)
C24 C25 C26 121.3(7)
C24 C25 H25 119.3
C26 C25 H25 119.3
C27 C26 C25 120.1(8)
C27 C26 H26 120.0
C25 C26 H26 120.0
C26 C27 C28 119.4(7)
C26 C27 H27 120.3
C28 C27 H27 120.3
C29 C28 C27 120.8(8)
C29 C28 H28 119.6
C27 C28 H28 119.6
C28 C29 C24 120.3(8)
C28 C29 H29 119.8
C24 C29 H29 119.8
C31 C30 C35 119.2(8)
C31 C30 N4 118.3(7)
C35 C30 N4 122.4(7)
C32 C31 C30 120.5(8)
C32 C31 H31 119.8
C30 C31 H31 119.8
C31 C32 C33 119.7(9)
C31 C32 H32 120.2
C33 C32 H32 120.2
C34 C33 C32 119.6(8)
C34 C33 H33 120.2
C32 C33 H33 120.2
C35 C34 C33 120.3(8)
C35 C34 H34 119.9
C33 C34 H34 119.9
C34 C35 C30 120.8(8)
C34 C35 H35 119.6
C30 C35 H35 119.6
C23 C36 H36A 109.5
C23 C36 H36B 109.5
H36A C36 H36B 109.5
C23 C36 H36C 109.5
H36A C36 H36C 109.5
H36B C36 H36C 109.5
C38 C37 C44 124.9(8)
C38 C37 Ir2 71.6(5)
C44 C37 Ir2 111.8(6)
C38 C37 H37 116(5)
C44 C37 H37 115(5)
Ir2 C37 H37 108(5)
C37 C38 C39 124.2(8)
C37 C38 Ir2 69.1(5)
C39 C38 Ir2 114.5(6)
C37 C38 H38 109(5)
C39 C38 H38 121(5)
Ir2 C38 H38 106(5)
C38 C39 C40 110.5(7)
C38 C39 H39A 109.6
C40 C39 H39A 109.6
C38 C39 H39B 109.6
C40 C39 H39B 109.6
H39A C39 H39B 108.1
C41 C40 C39 112.4(7)
C41 C40 H40A 109.1
C39 C40 H40A 109.1
C41 C40 H40B 109.1
C39 C40 H40B 109.1
H40A C40 H40B 107.9
C42 C41 C40 124.3(8)
C42 C41 Ir2 71.4(5)
C40 C41 Ir2 111.5(6)
C42 C41 H41 124(5)
C40 C41 H41 107(5)
Ir2 C41 H41 112(5)
C41 C42 C43 124.9(8)
C41 C42 Ir2 69.4(5)
C43 C42 Ir2 114.7(6)
C41 C42 H42 106(5)
C43 C42 H42 124(5)
Ir2 C42 H42 102(5)
C42 C43 C44 110.8(7)
C42 C43 H43A 109.5
C44 C43 H43A 109.5
C42 C43 H43B 109.5
C44 C43 H43B 109.5
H43A C43 H43B 108.1
C37 C44 C43 111.8(7)
C37 C44 H44A 109.3
C43 C44 H44A 109.3
C37 C44 H44B 109.3
C43 C44 H44B 109.3
H44A C44 H44B 107.9

loop_
_geom_bond_atom_site_label_1
_geom_bond_atom_site_label_2
_geom_bond_distance
Ir1 N2 2.077(7)
Ir1 N1 2.094(6)
Ir1 C15 2.102(8)
Ir1 C19 2.102(8)
Ir1 C20 2.105(8)
Ir1 C16 2.129(9)
Ir2 N4 2.076(7)
Ir2 C37 2.099(8)
Ir2 C41 2.099(8)
Ir2 N3 2.100(6)
Ir2 C42 2.127(8)
Ir2 C38 2.132(9)
N1 C1 1.323(10)
N1 C2 1.394(10)
N2 C1 1.339(10)
N2 C8 1.416(10)
N3 C23 1.336(10)
N3 C24 1.390(9)
N4 C23 1.334(10)
N4 C30 1.426(10)
C1 C14 1.506(10)
C2 C7 1.390(11)
C2 C3 1.392(12)
C3 C4 1.379(11)
C3 H3 0.9500
C4 C5 1.368(12)
C4 H4 0.9500
C5 C6 1.408(13)
C5 H5 0.9500
C6 C7 1.398(11)
C6 H6 0.9500
C7 H7 0.9500
C8 C9 1.386(11)
C8 C13 1.390(11)
C9 C10 1.379(12)
C9 H9 0.9500
C10 C11 1.380(12)
C10 H10 0.9500
C11 C12 1.367(12)
C11 H11 0.9500
C12 C13 1.385(12)
C12 H12 0.9500
C13 H13 0.9500
C14 H14A 0.9800
C14 H14B 0.9800
C14 H14C 0.9800
C15 C16 1.429(12)
C15 C22 1.498(11)
C15 H15 0.98(7)
C16 C17 1.535(11)
C16 H16 1.05(8)
C17 C18 1.530(13)
C17 H17A 0.9900
C17 H17B 0.9900
C18 C19 1.505(13)
C18 H18A 0.9900
C18 H18B 0.9900
C19 C20 1.398(12)
C19 H19 1.01(8)
C20 C21 1.534(12)
C20 H20 0.94(8)
C21 C22 1.522(11)
C21 H21A 0.9900
C21 H21B 0.9900
C22 H22A 0.9900
C22 H22B 0.9900
C23 C36 1.510(11)
C24 C25 1.391(11)
C24 C29 1.401(11)
C25 C26 1.403(11)
C25 H25 0.9500
C26 C27 1.365(12)
C26 H26 0.9500
C27 C28 1.397(12)
C27 H27 0.9500
C28 C29 1.385(11)
C28 H28 0.9500
C29 H29 0.9500
C30 C31 1.379(11)
C30 C35 1.384(11)
C31 C32 1.378(12)
C31 H31 0.9500
C32 C33 1.398(12)
C32 H32 0.9500
C33 C34 1.371(13)
C33 H33 0.9500
C34 C35 1.369(12)
C34 H34 0.9500
C35 H35 0.9500
C36 H36A 0.9800
C36 H36B 0.9800
C36 H36C 0.9800
C37 C38 1.421(12)
C37 C44 1.509(12)
C37 H37 0.91(8)
C38 C39 1.521(11)
C38 H38 0.99(8)
C39 C40 1.532(13)
C39 H39A 0.9900
C39 H39B 0.9900
C40 C41 1.522(13)
C40 H40A 0.9900
C40 H40B 0.9900
C41 C42 1.418(12)
C41 H41 0.96(8)
C42 C43 1.505(11)
C42 H42 1.01(8)
C43 C44 1.546(11)
C43 H43A 0.9900
C43 H43B 0.9900
C44 H44A 0.9900
C44 H44B 0.9900

loop_
_geom_torsion_atom_site_label_1
_geom_torsion_atom_site_label_2
_geom_torsion_atom_site_label_3
_geom_torsion_atom_site_label_4
_geom_torsion
N2 Ir1 N1 C1 -2.1(5)
C15 Ir1 N1 C1 -162.3(5)
C19 Ir1 N1 C1 49.3(10)
C20 Ir1 N1 C1 -64.3(10)
C16 Ir1 N1 C1 157.1(5)
N2 Ir1 N1 C2 167.3(9)
C15 Ir1 N1 C2 7.1(9)
C19 Ir1 N1 C2 -141.3(10)
C20 Ir1 N1 C2 105.1(11)
C16 Ir1 N1 C2 -33.5(9)
N1 Ir1 N2 C1 2.0(5)
C15 Ir1 N2 C1 56.3(9)
C19 Ir1 N2 C1 -159.1(5)
C20 Ir1 N2 C1 161.1(5)
C16 Ir1 N2 C1 -64.6(9)
N1 Ir1 N2 C8 175.7(9)
C15 Ir1 N2 C8 -130.0(9)
C19 Ir1 N2 C8 14.5(9)
C20 Ir1 N2 C8 -25.2(9)
C16 Ir1 N2 C8 109.1(10)
N4 Ir2 N3 C23 -2.7(5)
C37 Ir2 N3 C23 -162.3(5)
C41 Ir2 N3 C23 50.1(10)
C42 Ir2 N3 C23 -64.8(9)
C38 Ir2 N3 C23 157.3(5)
N4 Ir2 N3 C24 169.6(9)
C37 Ir2 N3 C24 9.9(9)
C41 Ir2 N3 C24 -137.7(9)
C42 Ir2 N3 C24 107.4(11)
C38 Ir2 N3 C24 -30.5(9)
C37 Ir2 N4 C23 59.4(9)
C41 Ir2 N4 C23 -157.3(5)
N3 Ir2 N4 C23 2.7(5)
C42 Ir2 N4 C23 162.7(5)
C38 Ir2 N4 C23 -63.9(10)
C37 Ir2 N4 C30 -127.3(9)
C41 Ir2 N4 C30 16.0(9)
N3 Ir2 N4 C30 176.0(9)
C42 Ir2 N4 C30 -24.0(9)
C38 Ir2 N4 C30 109.4(10)
C2 N1 C1 N2 -168.2(7)
Ir1 N1 C1 N2 3.0(7)
C2 N1 C1 C14 14.9(14)
Ir1 N1 C1 C14 -173.9(7)
C8 N2 C1 N1 -177.4(8)
Ir1 N2 C1 N1 -3.0(7)
C8 N2 C1 C14 -0.4(14)
Ir1 N2 C1 C14 174.0(7)
C1 N1 C2 C7 33.2(13)
Ir1 N1 C2 C7 -133.5(8)
C1 N1 C2 C3 -150.1(8)
Ir1 N1 C2 C3 43.1(12)
C7 C2 C3 C4 -1.6(12)
N1 C2 C3 C4 -178.4(7)
C2 C3 C4 C5 0.4(13)
C3 C4 C5 C6 1.2(13)
C4 C5 C6 C7 -1.6(13)
C3 C2 C7 C6 1.2(12)
N1 C2 C7 C6 177.8(7)
C5 C6 C7 C2 0.4(12)
C1 N2 C8 C9 -127.2(9)
Ir1 N2 C8 C9 61.0(11)
C1 N2 C8 C13 56.5(13)
Ir1 N2 C8 C13 -115.3(8)
C13 C8 C9 C10 0.2(12)
N2 C8 C9 C10 -176.3(8)
C8 C9 C10 C11 -0.9(13)
C9 C10 C11 C12 -0.1(13)
C10 C11 C12 C13 1.8(13)
C11 C12 C13 C8 -2.6(13)
C9 C8 C13 C12 1.6(12)
N2 C8 C13 C12 177.8(8)
N2 Ir1 C15 C16 -150.1(6)
N1 Ir1 C15 C16 -102.6(5)
C19 Ir1 C15 C16 65.0(5)
C20 Ir1 C15 C16 100.3(5)
N2 Ir1 C15 C22 88.6(9)
N1 Ir1 C15 C22 136.1(6)
C19 Ir1 C15 C22 -56.3(7)
C20 Ir1 C15 C22 -21.0(6)
C16 Ir1 C15 C22 -121.2(8)
C22 C15 C16 C17 -3.0(13)
Ir1 C15 C16 C17 -105.6(8)
C22 C15 C16 Ir1 102.6(8)
N2 Ir1 C16 C15 146.7(7)
N1 Ir1 C16 C15 88.0(5)
C19 Ir1 C16 C15 -114.9(5)
C20 Ir1 C16 C15 -77.1(5)
N2 Ir1 C16 C17 -95.5(9)
N1 Ir1 C16 C17 -154.2(5)
C15 Ir1 C16 C17 117.8(8)
C19 Ir1 C16 C17 2.8(6)
C20 Ir1 C16 C17 40.7(6)
C15 C16 C17 C18 94.8(10)
Ir1 C16 C17 C18 15.0(9)
C16 C17 C18 C19 -32.3(10)
C17 C18 C19 C20 -46.3(11)
C17 C18 C19 Ir1 35.2(9)
N2 Ir1 C19 C20 -100.3(5)
N1 Ir1 C19 C20 -145.3(7)
C15 Ir1 C19 C20 66.0(6)
C16 Ir1 C19 C20 101.6(6)
N2 Ir1 C19 C18 137.5(6)
N1 Ir1 C19 C18 92.5(10)
C15 Ir1 C19 C18 -56.2(7)
C20 Ir1 C19 C18 -122.2(9)
C16 Ir1 C19 C18 -20.6(6)
C18 C19 C20 C21 -2.4(13)
Ir1 C19 C20 C21 -105.8(8)
C18 C19 C20 Ir1 103.5(8)
N2 Ir1 C20 C19 89.2(6)
N1 Ir1 C20 C19 143.7(8)
C15 Ir1 C20 C19 -114.2(6)
C16 Ir1 C20 C19 -75.5(6)
N2 Ir1 C20 C21 -152.6(6)
N1 Ir1 C20 C21 -98.0(9)
C15 Ir1 C20 C21 4.1(6)
C19 Ir1 C20 C21 118.3(9)
C16 Ir1 C20 C21 42.8(6)
C19 C20 C21 C22 94.5(10)
Ir1 C20 C21 C22 13.4(9)
C16 C15 C22 C21 -46.3(12)
Ir1 C15 C22 C21 34.9(9)
C20 C21 C22 C15 -31.5(11)
C30 N4 C23 N3 -178.2(8)
Ir2 N4 C23 N3 -4.0(7)
C30 N4 C23 C36 1.1(13)
Ir2 N4 C23 C36 175.3(7)
C24 N3 C23 N4 -169.6(8)
Ir2 N3 C23 N4 3.9(7)
C24 N3 C23 C36 11.2(14)
Ir2 N3 C23 C36 -175.3(7)
C23 N3 C24 C25 -152.2(8)
Ir2 N3 C24 C25 37.7(12)
C23 N3 C24 C29 32.7(13)
Ir2 N3 C24 C29 -137.5(8)
N3 C24 C25 C26 -179.1(7)
C29 C24 C25 C26 -3.6(12)
C24 C25 C26 C27 -0.4(13)
C25 C26 C27 C28 3.0(13)
C26 C27 C28 C29 -1.5(13)
C27 C28 C29 C24 -2.6(13)
N3 C24 C29 C28 -179.8(8)
C25 C24 C29 C28 5.1(12)
C23 N4 C30 C31 -126.5(9)
Ir2 N4 C30 C31 62.0(11)
C23 N4 C30 C35 57.9(12)
Ir2 N4 C30 C35 -113.6(9)
C35 C30 C31 C32 0.2(12)
N4 C30 C31 C32 -175.6(8)
C30 C31 C32 C33 -0.9(13)
C31 C32 C33 C34 0.1(13)
C32 C33 C34 C35 1.5(13)
C33 C34 C35 C30 -2.3(13)
C31 C30 C35 C34 1.4(12)
N4 C30 C35 C34 177.0(8)
N4 Ir2 C37 C38 -151.9(7)
C41 Ir2 C37 C38 64.5(5)
N3 Ir2 C37 C38 -102.3(5)
C42 Ir2 C37 C38 99.7(5)
N4 Ir2 C37 C44 86.9(9)
C41 Ir2 C37 C44 -56.6(6)
N3 Ir2 C37 C44 136.6(6)
C42 Ir2 C37 C44 -21.5(6)
C38 Ir2 C37 C44 -121.1(8)
C44 C37 C38 C39 -1.9(14)
Ir2 C37 C38 C39 -106.1(9)
C44 C37 C38 Ir2 104.2(9)
N4 Ir2 C38 C37 147.6(7)
C41 Ir2 C38 C37 -115.4(5)
N3 Ir2 C38 C37 88.7(5)
C42 Ir2 C38 C37 -76.8(5)
N4 Ir2 C38 C39 -93.2(10)
C37 Ir2 C38 C39 119.2(8)
C41 Ir2 C38 C39 3.8(6)
N3 Ir2 C38 C39 -152.1(6)
C42 Ir2 C38 C39 42.4(6)
C37 C38 C39 C40 94.5(10)
Ir2 C38 C39 C40 13.9(9)
C38 C39 C40 C41 -31.4(10)
C39 C40 C41 C42 -46.6(11)
C39 C40 C41 Ir2 35.0(9)
N4 Ir2 C41 C42 -101.6(5)
C37 Ir2 C41 C42 64.2(6)
N3 Ir2 C41 C42 -147.7(7)
C38 Ir2 C41 C42 99.5(6)
N4 Ir2 C41 C40 138.0(6)
C37 Ir2 C41 C40 -56.2(7)
N3 Ir2 C41 C40 91.9(9)
C42 Ir2 C41 C40 -120.4(9)
C38 Ir2 C41 C40 -20.9(6)
C40 C41 C42 C43 -2.5(13)
Ir2 C41 C42 C43 -106.3(8)
C40 C41 C42 Ir2 103.8(8)
N4 Ir2 C42 C41 87.9(6)
C37 Ir2 C42 C41 -115.6(6)
N3 Ir2 C42 C41 142.7(7)
C38 Ir2 C42 C41 -77.1(6)
N4 Ir2 C42 C43 -152.1(6)
C37 Ir2 C42 C43 4.3(6)
C41 Ir2 C42 C43 119.9(9)
N3 Ir2 C42 C43 -97.4(9)
C38 Ir2 C42 C43 42.9(6)
C41 C42 C43 C44 94.4(9)
Ir2 C42 C43 C44 13.2(9)
C38 C37 C44 C43 -47.4(12)
Ir2 C37 C44 C43 34.9(9)
C42 C43 C44 C37 -30.9(10)
